data_7033647
loop_
_publ_author_name
'Meyer, L. V.'
'Sch\"onfeld, F'
'Zurawski, A.'
'Mai, M.'
'Feldmann, C.'
'M\"uller-Buschbaum, K'

_publ_section_title
;
 A blue luminescent MOF as a rapid turn-off/turn-on detector for H2O, O2
 and CH2Cl2, MeCN: [Ce(Im)3ImH]&#x00B7;ImH.
;
_journal_issue 9
_journal_name_full 'Dalton transactions (Cambridge, England : 2003)'
_journal_page_first 4070
_journal_page_last 4079
_journal_paper_doi 10.1039/c4dt03578j
_journal_volume 44
_journal_year 2015
_chemical_formula_sum 'C15 H17 Ce N10'
_chemical_formula_weight 477.51
_chemical_name_common Di-imidazolo-cerium-tri-imidazolate
_chemical_name_systematic '{(mue-1,2)-tri-imidazolato-imidazolo-  cerium(III)}-imidazole'
_space_group_IT_number 14
_symmetry_cell_setting monoclinic
_symmetry_space_group_name_Hall '-P 2yn'
_symmetry_space_group_name_H-M 'P 1 21/n 1'
_atom_sites_solution_hydrogens geom
_atom_sites_solution_primary direct
_atom_sites_solution_secondary difmap
_audit_creation_method SHELXL-97
_audit_update_record
;
2014-10-07 deposited with the CCDC.
2015-01-15 downloaded from the CCDC.
;
_cell_angle_alpha 90.00
_cell_angle_beta 107.68(3)
_cell_angle_gamma 90.00
_cell_formula_units_Z 16
_cell_length_a 23.253(5)
_cell_length_b 14.024(3)
_cell_length_c 23.455(5)
_cell_measurement_temperature 140(2)
_cell_volume 7287(3)
_computing_structure_refinement 'SHELXL-97 (Sheldrick, 1997)'
_computing_structure_solution 'SHELXS-97 (Sheldrick, 1997)'
_diffrn_ambient_temperature 140(2)
_diffrn_measured_fraction_theta_full 0.989
_diffrn_measured_fraction_theta_max 0.989
_diffrn_radiation_monochromator graphite
_diffrn_radiation_source 'fine-focus sealed tube'
_diffrn_radiation_type MoK\a
_diffrn_radiation_wavelength 0.71073
_diffrn_reflns_av_R_equivalents 0.0623
_diffrn_reflns_av_sigmaI/netI 0.0474
_diffrn_reflns_limit_h_max 33
_diffrn_reflns_limit_h_min -33
_diffrn_reflns_limit_k_max 20
_diffrn_reflns_limit_k_min -19
_diffrn_reflns_limit_l_max 33
_diffrn_reflns_limit_l_min -31
_diffrn_reflns_number 77635
_diffrn_reflns_theta_full 30.51
_diffrn_reflns_theta_max 30.51
_diffrn_reflns_theta_min 2.60
_exptl_absorpt_coefficient_mu 2.520
_exptl_absorpt_correction_T_max 0.04024
_exptl_absorpt_correction_T_min 0.01728
_exptl_absorpt_correction_type numerical
_exptl_absorpt_process_details 'STOE Xshape v1.05'
_exptl_crystal_colour colorless
_exptl_crystal_density_diffrn 1.741
_exptl_crystal_density_method 'not measured'
_exptl_crystal_description block
_exptl_crystal_F_000 3760
_exptl_crystal_size_max 0.5
_exptl_crystal_size_mid 0.4
_exptl_crystal_size_min 0.2
_refine_diff_density_max 1.404
_refine_diff_density_min -1.564
_refine_diff_density_rms 0.180
_refine_ls_extinction_method none
_refine_ls_goodness_of_fit_ref 1.042
_refine_ls_hydrogen_treatment mixed
_refine_ls_matrix_type full
_refine_ls_number_parameters 989
_refine_ls_number_reflns 22006
_refine_ls_number_restraints 0
_refine_ls_restrained_S_all 1.042
_refine_ls_R_factor_all 0.0529
_refine_ls_R_factor_gt 0.0436
_refine_ls_shift/su_max 0.003
_refine_ls_shift/su_mean 0.000
_refine_ls_structure_factor_coef Fsqd
_refine_ls_weighting_details 'calc w=1/[\s^2^(Fo^2^)+(0.0723P)^2^+0.0000P] where P=(Fo^2^+2Fc^2^)/3'
_refine_ls_weighting_scheme calc
_refine_ls_wR_factor_gt 0.1129
_refine_ls_wR_factor_ref 0.1167
_reflns_number_gt 17400
_reflns_number_total 22006
_reflns_threshold_expression >2sigma(I)
_cod_data_source_file c4dt03578j2.cif
_cod_data_source_block Ce-imidazolate
_cod_depositor_comments 'Adding full bibliography for 7033647.cif.'
_cod_original_cell_volume 7288(3)
_cod_original_sg_symbol_H-M 'p 21/n'
_cod_database_code 7033647

loop_
_symmetry_equiv_pos_as_xyz
'x, y, z'
'-x+1/2, y+1/2, -z+1/2'
'-x, -y, -z'
'x-1/2, -y-1/2, z-1/2'

loop_
_atom_site_label
_atom_site_type_symbol
_atom_site_fract_x
_atom_site_fract_y
_atom_site_fract_z
_atom_site_U_iso_or_equiv
_atom_site_adp_type
_atom_site_occupancy
_atom_site_symmetry_multiplicity
_atom_site_calc_flag
_atom_site_refinement_flags
Ce1 Ce 0.488878(8) 0.797168(13) 0.226355(9) 0.01928(5) Uani 1 1 d .
Ce2 Ce 0.242199(8) 0.644697(12) 0.290758(8) 0.01887(5) Uani 1 1 d .
Ce3 Ce 0.752501(8) 0.557283(12) 0.207636(8) 0.01810(5) Uani 1 1 d .
Ce4 Ce 0.723124(8) 0.699509(13) 0.496385(8) 0.01933(5) Uani 1 1 d .
N1 N 0.41844(14) 0.9284(2) 0.24424(15) 0.0240(6) Uani 1 1 d .
N2 N 0.35863(15) 1.0576(2) 0.23592(16) 0.0278(7) Uani 1 1 d .
N3 N 0.43886(13) 0.7332(2) 0.30159(15) 0.0248(6) Uani 1 1 d .
N4 N 0.35452(15) 0.6821(2) 0.32161(15) 0.0261(6) Uani 1 1 d .
N5 N 0.54594(14) 0.9496(2) 0.21677(15) 0.0255(6) Uani 1 1 d .
N6 N 0.63424(14) 1.0308(2) 0.25231(16) 0.0284(6) Uani 1 1 d .
N7 N 0.57177(13) 0.7200(2) 0.19084(15) 0.0237(6) Uani 1 1 d .
N8 N 0.64436(14) 0.6223(2) 0.17823(15) 0.0252(6) Uani 1 1 d .
N9 N 0.57035(15) 0.8153(2) 0.32661(15) 0.0287(7) Uani 1 1 d .
N10 N 0.63559(14) 0.7771(2) 0.41715(15) 0.0283(6) Uani 1 1 d .
N11 N 0.42607(14) 0.8315(2) 0.11963(15) 0.0256(6) Uani 1 1 d .
N12 N 0.33431(14) 0.8358(2) 0.04939(15) 0.0268(6) Uani 1 1 d .
N13 N 0.44834(15) 0.6244(2) 0.18773(17) 0.0295(7) Uani 1 1 d .
N14 N 0.39823(17) 0.4896(3) 0.1730(2) 0.0389(8) Uani 1 1 d .
N15 N 0.27266(14) 0.4721(2) 0.27287(15) 0.0246(6) Uani 1 1 d .
N16 N 0.26839(14) 0.3200(2) 0.23992(14) 0.0233(6) Uani 1 1 d .
N17 N 0.23718(16) 0.6420(2) 0.17769(15) 0.0281(6) Uani 1 1 d .
N18 N 0.24200(15) 0.6889(2) 0.08678(15) 0.0275(6) Uani 1 1 d .
N19 N 0.27914(15) 0.5742(2) 0.39439(15) 0.0265(6) Uani 1 1 d .
N20 N 0.27859(15) 0.4728(2) 0.46921(15) 0.0276(6) Uani 1 1 d .
N21 N 0.18245(16) 0.7347(2) 0.35398(15) 0.0288(6) Uani 1 1 d .
N22 N 0.14871(18) 0.7408(3) 0.43245(17) 0.0367(8) Uani 1 1 d .
N23 N 0.74029(14) 0.3833(2) 0.23530(14) 0.0236(6) Uani 1 1 d .
N24 N 0.72600(15) 0.2277(2) 0.25260(14) 0.0247(6) Uani 1 1 d .
N25 N 0.73761(15) 0.5602(2) 0.31401(15) 0.0252(6) Uani 1 1 d .
N26 N 0.72280(16) 0.6135(2) 0.39942(14) 0.0279(6) Uani 1 1 d .
N27 N 0.78131(14) 0.9604(2) 0.39267(14) 0.0242(6) Uani 1 1 d .
N28 N 0.77075(14) 0.8443(2) 0.45633(15) 0.0261(6) Uani 1 1 d .
N29 N 0.78960(16) 0.6525(2) 0.12831(15) 0.0280(6) Uani 1 1 d .
N30 N 0.84763(18) 0.6660(3) 0.06968(19) 0.0388(8) Uani 1 1 d .
N31 N 0.62609(16) 0.6785(3) 0.53111(16) 0.0325(7) Uani 1 1 d .
N32 N 0.56021(18) 0.6697(3) 0.58124(19) 0.0377(8) Uani 1 1 d .
N33 N 0.4314(2) 0.8709(3) 0.5098(3) 0.0572(13) Uani 1 1 d .
N34 N 0.5038(2) 0.8585(3) 0.4685(3) 0.0576(13) Uani 1 1 d .
H34 H 0.5225 0.8466 0.4418 0.069 Uiso 1 1 calc R
N35 N 0.49049(19) 0.3322(3) 0.3223(2) 0.0431(9) Uani 1 1 d .
N36 N 0.51168(19) 0.3323(3) 0.2368(2) 0.0427(9) Uani 1 1 d .
H36 H 0.5138 0.3129 0.2018 0.051 Uiso 1 1 calc R
N37 N 0.5219(2) 0.2981(3) 0.1173(2) 0.0463(10) Uani 1 1 d .
N38 N 0.5784(2) 0.3163(4) 0.0584(2) 0.0504(10) Uani 1 1 d .
H38 H 0.6004 0.3443 0.0386 0.061 Uiso 1 1 calc R
N39 N 0.88390(19) 0.3558(3) 0.47820(18) 0.0380(8) Uani 1 1 d .
N40 N 0.84173(19) 0.4400(3) 0.39707(18) 0.0402(9) Uani 1 1 d .
H40 H 0.8140 0.4626 0.3655 0.048 Uiso 1 1 calc R
C1 C 0.37626(17) 0.9843(3) 0.20795(18) 0.0277(7) Uani 1 1 d .
C3 C 0.42869(16) 0.9686(3) 0.30002(18) 0.0281(7) Uani 1 1 d .
C2 C 0.39260(18) 1.0477(3) 0.29502(19) 0.0291(8) Uani 1 1 d .
C4 C 0.37828(17) 0.7351(3) 0.28682(18) 0.0267(7) Uani 1 1 d .
C6 C 0.45533(17) 0.6732(3) 0.35093(18) 0.0286(7) Uani 1 1 d .
C5 C 0.40482(18) 0.6429(3) 0.36314(18) 0.0291(8) Uani 1 1 d .
C7 C 0.60636(17) 0.9482(3) 0.23077(18) 0.0258(7) Uani 1 1 d .
C9 C 0.53360(17) 1.0416(3) 0.2310(2) 0.0305(8) Uani 1 1 d .
C8 C 0.58655(18) 1.0905(3) 0.2526(2) 0.0323(8) Uani 1 1 d .
C10 C 0.61418(17) 0.6536(3) 0.21485(17) 0.0259(7) Uani 1 1 d .
C12 C 0.57521(18) 0.7314(3) 0.13355(19) 0.0298(8) Uani 1 1 d .
C11 C 0.61952(17) 0.6728(3) 0.12607(18) 0.0278(7) Uani 1 1 d .
C13 C 0.60446(17) 0.7483(3) 0.36177(18) 0.0300(8) Uani 1 1 d .
C15 C 0.58086(17) 0.8956(3) 0.36266(18) 0.0293(7) Uani 1 1 d .
C14 C 0.61981(17) 0.8719(3) 0.41686(17) 0.0296(8) Uani 1 1 d .
C16 C 0.37246(18) 0.7890(3) 0.09532(18) 0.0278(7) Uani 1 1 d .
C18 C 0.42209(17) 0.9134(3) 0.08552(18) 0.0265(7) Uani 1 1 d .
C17 C 0.36649(18) 0.9158(3) 0.04334(18) 0.0290(7) Uani 1 1 d .
C19 C 0.4113(2) 0.5691(3) 0.2058(2) 0.0359(9) Uani 1 1 d .
C21 C 0.4594(2) 0.5757(3) 0.1408(2) 0.0338(8) Uani 1 1 d .
C20 C 0.4286(2) 0.4927(3) 0.1311(2) 0.0384(9) Uani 1 1 d .
C22 C 0.23766(16) 0.3995(2) 0.24505(16) 0.0230(6) Uani 1 1 d .
C24 C 0.33037(17) 0.4366(3) 0.28721(18) 0.0275(7) Uani 1 1 d .
C23 C 0.32778(17) 0.3443(3) 0.26718(18) 0.0265(7) Uani 1 1 d .
C25 C 0.24984(18) 0.7117(3) 0.14404(19) 0.0279(7) Uani 1 1 d .
C27 C 0.2199(2) 0.5673(3) 0.13768(19) 0.0307(8) Uani 1 1 d .
C26 C 0.22337(19) 0.5959(3) 0.08307(18) 0.0291(7) Uani 1 1 d .
C28 C 0.27308(18) 0.4847(3) 0.41101(17) 0.0277(7) Uani 1 1 d .
C30 C 0.2894(2) 0.6241(3) 0.4469(2) 0.0373(10) Uani 1 1 d .
C29 C 0.2890(2) 0.5635(3) 0.49183(19) 0.0340(9) Uani 1 1 d .
C31 C 0.1506(2) 0.6913(3) 0.3841(2) 0.0346(9) Uani 1 1 d .
C33 C 0.2028(2) 0.8170(3) 0.3859(2) 0.0324(8) Uani 1 1 d .
C32 C 0.1827(2) 0.8212(3) 0.4347(2) 0.0367(9) Uani 1 1 d .
C34 C 0.76425(17) 0.3020(2) 0.26198(17) 0.0248(7) Uani 1 1 d .
C36 C 0.68100(17) 0.3583(2) 0.20632(18) 0.0250(7) Uani 1 1 d .
C35 C 0.67272(17) 0.2640(3) 0.21646(18) 0.0264(7) Uani 1 1 d .
C37 C 0.75266(18) 0.6232(3) 0.35948(18) 0.0264(7) Uani 1 1 d .
C39 C 0.69249(17) 0.5057(3) 0.32665(17) 0.0256(7) Uani 1 1 d .
C38 C 0.68391(18) 0.5390(3) 0.37758(18) 0.0285(7) Uani 1 1 d .
C40 C 0.75429(17) 0.8783(3) 0.39998(16) 0.0251(7) Uani 1 1 d .
C42 C 0.81896(18) 0.9792(3) 0.44981(18) 0.0281(7) Uani 1 1 d .
C41 C 0.81223(17) 0.9098(3) 0.48835(17) 0.0279(7) Uani 1 1 d .
C43 C 0.8108(2) 0.6098(3) 0.0891(2) 0.0352(9) Uani 1 1 d .
C45 C 0.8146(2) 0.7429(3) 0.1340(2) 0.0338(8) Uani 1 1 d .
C44 C 0.8502(2) 0.7512(3) 0.0983(2) 0.0403(10) Uani 1 1 d .
C46 C 0.6128(2) 0.7053(3) 0.5796(2) 0.0340(9) Uani 1 1 d .
C47 C 0.5779(2) 0.6233(4) 0.4999(2) 0.0475(12) Uani 1 1 d .
C48 C 0.5373(2) 0.6177(4) 0.5309(3) 0.0484(12) Uani 1 1 d .
C49 C 0.4441(3) 0.8464(4) 0.4605(3) 0.0615(17) Uani 1 1 d .
H49 H 0.4156 0.8238 0.4248 0.074 Uiso 1 1 calc R
C51 C 0.4849(3) 0.8989(4) 0.5498(3) 0.0547(14) Uani 1 1 d .
H51 H 0.4897 0.9201 0.5895 0.066 Uiso 1 1 calc R
C50 C 0.5300(3) 0.8921(4) 0.5246(3) 0.0552(14) Uani 1 1 d .
H50 H 0.5713 0.9075 0.5425 0.066 Uiso 1 1 calc R
C52 C 0.4870(2) 0.2846(3) 0.2732(2) 0.0424(10) Uani 1 1 d .
H52 H 0.4690 0.2234 0.2643 0.051 Uiso 1 1 calc R
C54 C 0.5189(2) 0.4157(4) 0.3163(2) 0.0429(10) Uani 1 1 d .
H54 H 0.5275 0.4661 0.3447 0.051 Uiso 1 1 calc R
C53 C 0.5328(2) 0.4162(4) 0.2644(2) 0.0421(10) Uani 1 1 d .
H53 H 0.5531 0.4651 0.2501 0.051 Uiso 1 1 calc R
C55 C 0.5513(2) 0.3597(4) 0.0943(2) 0.0461(11) Uani 1 1 d .
H55 H 0.5530 0.4263 0.1020 0.055 Uiso 1 1 calc R
C57 C 0.5312(3) 0.2120(4) 0.0947(3) 0.0475(12) Uani 1 1 d .
H57 H 0.5154 0.1533 0.1035 0.057 Uiso 1 1 calc R
C56 C 0.5661(2) 0.2216(4) 0.0580(3) 0.0481(12) Uani 1 1 d .
H56 H 0.5791 0.1727 0.0367 0.058 Uiso 1 1 calc R
C58 C 0.8331(2) 0.3760(3) 0.4356(2) 0.0393(9) Uani 1 1 d .
H58 H 0.7952 0.3480 0.4328 0.047 Uiso 1 1 calc R
C60 C 0.9267(2) 0.4119(3) 0.4653(2) 0.0369(9) Uani 1 1 d .
H60 H 0.9681 0.4137 0.4880 0.044 Uiso 1 1 calc R
C59 C 0.90148(19) 0.4643(3) 0.41569(19) 0.0394(10) Uani 1 1 d .
H59 H 0.9212 0.5088 0.3975 0.047 Uiso 1 1 calc R
H1 H 0.3601 0.9701 0.1662 0.029(12) Uiso 1 1 d R
H3 H 0.4562 0.9442 0.3353 0.034(13) Uiso 1 1 d R
H2 H 0.3892 1.0955 0.3252 0.035(13) Uiso 1 1 d R
H4 H 0.3569 0.7674 0.2545 0.043(15) Uiso 1 1 d R
H6 H 0.4954 0.6565 0.3722 0.050(16) Uiso 1 1 d R
H5 H 0.4004 0.6029 0.3935 0.033(13) Uiso 1 1 d R
H7 H 0.6291 0.8906 0.2272 0.043(14) Uiso 1 1 d R
H9 H 0.4938 1.0599 0.2269 0.028(12) Uiso 1 1 d R
H8 H 0.5907 1.1576 0.2611 0.027(11) Uiso 1 1 d R
H10 H 0.6261 0.6363 0.2544 0.036(13) Uiso 1 1 d R
H12 H 0.5478 0.7735 0.1091 0.025(11) Uiso 1 1 d R
H11 H 0.6327 0.6705 0.0891 0.034(13) Uiso 1 1 d R
H13 H 0.6084 0.6854 0.3475 0.051(16) Uiso 1 1 d R
H14 H 0.3752 0.4411 0.1801 0.052(17) Uiso 1 1 d R
H14A H 0.6353 0.9125 0.4490 0.039(14) Uiso 1 1 d R
H16 H 0.3620 0.7358 0.1102 0.044(15) Uiso 1 1 d R
H18 H 0.4561 0.9583 0.0943 0.033(13) Uiso 1 1 d R
H17 H 0.3485 0.9639 0.0127 0.057(18) Uiso 1 1 d R
H19 H 0.3920 0.5813 0.2369 0.051(16) Uiso 1 1 d R
H21 H 0.4895 0.6028 0.1206 0.08(2) Uiso 1 1 d R
H20 H 0.4273 0.4434 0.1026 0.048(16) Uiso 1 1 d R
H22 H 0.1351 0.7176 0.4605 0.07(2) Uiso 1 1 d R
H24 H 0.3651 0.4716 0.3104 0.023(11) Uiso 1 1 d R
H23 H 0.3589 0.3038 0.2696 0.033(13) Uiso 1 1 d R
H25 H 0.2630 0.7729 0.1615 0.032(12) Uiso 1 1 d R
H27 H 0.2115 0.5086 0.1509 0.040(14) Uiso 1 1 d R
H26 H 0.2147 0.5643 0.0477 0.033(13) Uiso 1 1 d R
H28 H 0.2613 0.4313 0.3837 0.057(18) Uiso 1 1 d R
H30A H 0.3034 0.6958 0.4507 0.049(16) Uiso 1 1 d R
H30 H 0.8710 0.6481 0.0464 0.07(2) Uiso 1 1 d R
H31 H 0.1315 0.6359 0.3741 0.036(14) Uiso 1 1 d R
H32 H 0.5453 0.6783 0.6059 0.039(14) Uiso 1 1 d R
H32A H 0.1932 0.8700 0.4644 0.036(13) Uiso 1 1 d R
H36A H 0.6542 0.4023 0.1858 0.031(12) Uiso 1 1 d R
H37 H 0.7803 0.6690 0.3618 0.028(12) Uiso 1 1 d R
H38A H 0.6564 0.5167 0.3985 0.029(12) Uiso 1 1 d R
H42 H 0.8439 1.0355 0.4585 0.042(14) Uiso 1 1 d R
H41 H 0.8321 0.9056 0.5332 0.034(13) Uiso 1 1 d R
H43 H 0.8058 0.5424 0.0798 0.050(16) Uiso 1 1 d R
H45 H 0.8050 0.7878 0.1607 0.06(2) Uiso 1 1 d R
H44 H 0.8743 0.8016 0.0954 0.038(14) Uiso 1 1 d R
H46 H 0.6393 0.7465 0.6127 0.046(15) Uiso 1 1 d R
H47 H 0.5763 0.5867 0.4645 0.058(18) Uiso 1 1 d R
H48 H 0.5028 0.5876 0.5252 0.059(18) Uiso 1 1 d R
H15 H 0.5645 0.9563 0.3463 0.042(14) Uiso 1 1 d R
H22A H 0.1951 0.4026 0.2281 0.019(10) Uiso 1 1 d R
H29 H 0.2944 0.5771 0.5332 0.040(14) Uiso 1 1 d R
H33 H 0.2283 0.8593 0.3724 0.050(16) Uiso 1 1 d R
H34A H 0.8052 0.2990 0.2862 0.039(14) Uiso 1 1 d R
H35 H 0.6384 0.2260 0.2030 0.038(14) Uiso 1 1 d R
H39 H 0.6726 0.4478 0.3004 0.033(13) Uiso 1 1 d R
H40A H 0.7268 0.8452 0.3675 0.033(13) Uiso 1 1 d R

loop_
_atom_site_aniso_label
_atom_site_aniso_U_11
_atom_site_aniso_U_22
_atom_site_aniso_U_33
_atom_site_aniso_U_23
_atom_site_aniso_U_13
_atom_site_aniso_U_12
Ce1 0.01692(9) 0.01954(9) 0.02095(10) -0.00017(6) 0.00510(7) 0.00104(6)
Ce2 0.02232(9) 0.01645(8) 0.01888(9) 0.00045(6) 0.00780(7) -0.00109(6)
Ce3 0.01950(9) 0.01622(8) 0.01897(9) -0.00023(6) 0.00644(7) 0.00121(6)
Ce4 0.02112(9) 0.02125(9) 0.01548(9) 0.00069(6) 0.00532(7) 0.00035(6)
N1 0.0224(13) 0.0226(13) 0.0286(16) 0.0007(12) 0.0102(12) 0.0014(11)
N2 0.0259(15) 0.0226(14) 0.0361(18) 0.0024(12) 0.0110(13) 0.0056(11)
N3 0.0196(13) 0.0275(14) 0.0277(16) 0.0022(12) 0.0077(11) -0.0002(11)
N4 0.0275(15) 0.0248(14) 0.0269(16) -0.0002(12) 0.0097(12) -0.0019(12)
N5 0.0204(13) 0.0262(14) 0.0292(16) -0.0005(12) 0.0068(12) -0.0024(11)
N6 0.0245(14) 0.0254(14) 0.0350(18) -0.0036(13) 0.0086(13) -0.0029(12)
N7 0.0189(13) 0.0228(13) 0.0298(16) -0.0014(12) 0.0080(11) 0.0001(10)
N8 0.0223(14) 0.0255(14) 0.0288(16) -0.0016(12) 0.0092(12) 0.0024(11)
N9 0.0242(15) 0.0342(16) 0.0251(16) 0.0059(13) 0.0033(12) -0.0010(12)
N10 0.0236(14) 0.0369(16) 0.0232(15) 0.0065(13) 0.0051(12) 0.0034(12)
N11 0.0227(14) 0.0271(14) 0.0243(15) -0.0011(12) 0.0030(11) -0.0006(11)
N12 0.0221(14) 0.0295(15) 0.0241(15) 0.0008(12) 0.0000(12) -0.0009(12)
N13 0.0282(15) 0.0248(14) 0.0364(18) -0.0013(13) 0.0112(13) 0.0000(12)
N14 0.0349(18) 0.0270(16) 0.054(2) -0.0069(16) 0.0117(17) -0.0074(14)
N15 0.0290(15) 0.0211(13) 0.0254(15) 0.0011(11) 0.0108(12) 0.0008(11)
N16 0.0304(15) 0.0176(12) 0.0237(15) -0.0010(11) 0.0108(12) 0.0002(11)
N17 0.0369(17) 0.0268(15) 0.0230(15) 0.0035(12) 0.0129(13) 0.0017(13)
N18 0.0328(16) 0.0304(15) 0.0210(15) 0.0026(12) 0.0107(13) -0.0018(12)
N19 0.0345(16) 0.0223(13) 0.0233(15) 0.0039(12) 0.0096(13) -0.0005(12)
N20 0.0319(16) 0.0269(14) 0.0244(16) 0.0044(12) 0.0094(13) 0.0000(12)
N21 0.0348(17) 0.0281(15) 0.0263(16) 0.0011(13) 0.0135(13) 0.0023(13)
N22 0.047(2) 0.0371(18) 0.0322(19) 0.0003(15) 0.0218(16) 0.0063(16)
N23 0.0301(15) 0.0173(12) 0.0249(15) -0.0007(11) 0.0104(12) 0.0001(11)
N24 0.0303(15) 0.0196(13) 0.0249(15) 0.0029(11) 0.0098(12) 0.0022(11)
N25 0.0305(15) 0.0229(13) 0.0233(15) -0.0003(11) 0.0097(12) 0.0037(11)
N26 0.0369(17) 0.0285(15) 0.0182(14) -0.0007(12) 0.0080(12) 0.0034(13)
N27 0.0306(15) 0.0214(13) 0.0215(15) 0.0021(11) 0.0094(12) 0.0020(11)
N28 0.0248(14) 0.0301(15) 0.0243(15) 0.0052(12) 0.0090(12) -0.0011(12)
N29 0.0324(16) 0.0275(15) 0.0271(16) -0.0011(12) 0.0136(13) -0.0006(12)
N30 0.042(2) 0.0389(19) 0.045(2) 0.0053(17) 0.0277(18) -0.0007(16)
N31 0.0299(16) 0.0420(18) 0.0255(16) 0.0049(14) 0.0081(13) 0.0033(14)
N32 0.0380(19) 0.043(2) 0.041(2) 0.0041(17) 0.0256(17) 0.0045(16)
N33 0.068(3) 0.050(2) 0.075(4) -0.007(2) 0.054(3) -0.004(2)
N34 0.068(3) 0.043(2) 0.084(4) 0.002(2) 0.055(3) 0.004(2)
N35 0.044(2) 0.049(2) 0.046(2) 0.0003(18) 0.0267(19) 0.0026(18)
N36 0.041(2) 0.050(2) 0.042(2) 0.0019(18) 0.0192(17) 0.0065(17)
N37 0.043(2) 0.054(2) 0.046(2) -0.0071(19) 0.0192(19) 0.0010(18)
N38 0.047(2) 0.060(3) 0.046(3) 0.000(2) 0.017(2) -0.010(2)
N39 0.047(2) 0.0397(19) 0.0302(18) 0.0028(15) 0.0170(16) 0.0081(16)
N40 0.043(2) 0.042(2) 0.0307(19) -0.0006(15) 0.0046(16) 0.0137(16)
C1 0.0287(17) 0.0248(16) 0.0314(19) 0.0055(14) 0.0117(15) -0.0006(13)
C3 0.0212(16) 0.0316(17) 0.0288(19) -0.0002(15) 0.0037(14) 0.0030(13)
C2 0.0299(18) 0.0264(17) 0.032(2) -0.0045(15) 0.0115(15) 0.0014(14)
C4 0.0258(16) 0.0241(16) 0.0294(19) 0.0029(14) 0.0074(14) 0.0016(13)
C6 0.0258(17) 0.0305(17) 0.0260(18) 0.0032(15) 0.0025(14) 0.0001(14)
C5 0.0320(19) 0.0310(18) 0.0242(18) 0.0038(14) 0.0086(15) -0.0045(14)
C7 0.0259(17) 0.0253(16) 0.0280(18) 0.0001(14) 0.0109(14) -0.0010(13)
C9 0.0189(15) 0.0272(17) 0.043(2) 0.0028(16) 0.0065(15) 0.0005(13)
C8 0.0306(19) 0.0226(16) 0.044(2) -0.0005(16) 0.0123(17) -0.0028(14)
C10 0.0261(17) 0.0262(16) 0.0244(18) 0.0000(13) 0.0063(14) 0.0011(13)
C12 0.0276(17) 0.0274(17) 0.034(2) 0.0058(15) 0.0093(15) 0.0083(14)
C11 0.0277(17) 0.0273(17) 0.0295(19) -0.0003(14) 0.0102(14) 0.0055(14)
C13 0.0283(18) 0.0301(18) 0.030(2) 0.0028(15) 0.0064(15) -0.0033(15)
C15 0.0252(17) 0.0331(18) 0.0283(19) 0.0047(15) 0.0063(14) 0.0052(14)
C14 0.0257(17) 0.041(2) 0.0209(17) -0.0018(15) 0.0054(14) 0.0006(15)
C16 0.0274(17) 0.0250(16) 0.0287(19) 0.0046(14) 0.0048(15) -0.0012(13)
C18 0.0245(16) 0.0283(17) 0.0269(18) -0.0006(14) 0.0081(14) -0.0039(13)
C17 0.0299(18) 0.0331(18) 0.0219(17) 0.0041(14) 0.0047(14) -0.0015(15)
C19 0.033(2) 0.0277(18) 0.048(3) -0.0053(17) 0.0141(18) -0.0027(15)
C21 0.034(2) 0.0307(18) 0.036(2) -0.0046(16) 0.0091(17) -0.0015(16)
C20 0.038(2) 0.032(2) 0.043(2) -0.0114(18) 0.0079(18) -0.0026(17)
C22 0.0271(16) 0.0201(14) 0.0215(16) -0.0013(12) 0.0069(13) 0.0021(12)
C24 0.0269(17) 0.0253(16) 0.0275(19) -0.0013(14) 0.0041(14) -0.0021(13)
C23 0.0267(17) 0.0215(15) 0.0317(19) -0.0028(14) 0.0096(14) 0.0024(13)
C25 0.0320(18) 0.0234(16) 0.0303(19) -0.0010(14) 0.0125(15) -0.0003(14)
C27 0.044(2) 0.0243(16) 0.0262(19) 0.0030(14) 0.0147(16) -0.0043(15)
C26 0.0358(19) 0.0312(18) 0.0216(17) -0.0010(14) 0.0106(15) 0.0005(15)
C28 0.0356(19) 0.0243(16) 0.0218(17) -0.0010(13) 0.0065(14) -0.0006(14)
C30 0.058(3) 0.0211(16) 0.029(2) 0.0025(15) 0.0075(19) 0.0032(17)
C29 0.048(2) 0.0300(18) 0.0219(18) 0.0032(15) 0.0078(17) 0.0050(17)
C31 0.045(2) 0.0310(19) 0.033(2) -0.0020(16) 0.0201(19) 0.0000(17)
C33 0.037(2) 0.0272(17) 0.033(2) 0.0009(15) 0.0118(17) 0.0038(15)
C32 0.052(3) 0.0324(19) 0.029(2) -0.0051(16) 0.0170(19) 0.0045(18)
C34 0.0275(17) 0.0233(16) 0.0245(17) 0.0015(13) 0.0091(14) 0.0010(13)
C36 0.0252(16) 0.0216(15) 0.0290(19) 0.0031(13) 0.0094(14) 0.0046(12)
C35 0.0281(17) 0.0215(15) 0.0310(19) 0.0014(14) 0.0108(14) -0.0038(13)
C37 0.0306(18) 0.0216(15) 0.0267(18) 0.0004(13) 0.0084(14) 0.0010(13)
C39 0.0275(17) 0.0258(16) 0.0230(17) 0.0008(13) 0.0072(13) 0.0018(13)
C38 0.0348(19) 0.0296(17) 0.0232(18) 0.0037(14) 0.0120(15) 0.0049(15)
C40 0.0263(16) 0.0299(17) 0.0185(16) 0.0019(13) 0.0059(13) 0.0013(13)
C42 0.0328(18) 0.0268(17) 0.0259(18) -0.0002(14) 0.0105(15) -0.0045(14)
C41 0.0289(17) 0.0317(18) 0.0224(17) 0.0031(14) 0.0067(14) -0.0013(14)
C43 0.037(2) 0.0272(18) 0.048(3) 0.0037(17) 0.0232(19) 0.0009(16)
C45 0.044(2) 0.0273(18) 0.034(2) 0.0035(16) 0.0169(18) -0.0001(16)
C44 0.045(2) 0.033(2) 0.046(3) 0.0062(19) 0.020(2) -0.0079(18)
C46 0.032(2) 0.042(2) 0.031(2) 0.0048(17) 0.0138(17) 0.0026(16)
C47 0.039(2) 0.069(3) 0.036(2) -0.013(2) 0.0134(19) -0.011(2)
C48 0.031(2) 0.063(3) 0.055(3) -0.001(3) 0.019(2) -0.005(2)
C49 0.072(4) 0.049(3) 0.085(5) -0.018(3) 0.054(4) -0.013(3)
C51 0.070(4) 0.044(3) 0.061(4) 0.007(2) 0.036(3) 0.005(3)
C50 0.052(3) 0.049(3) 0.074(4) 0.016(3) 0.034(3) 0.012(2)
C52 0.045(2) 0.039(2) 0.051(3) 0.000(2) 0.027(2) 0.0000(19)
C54 0.037(2) 0.048(3) 0.044(3) -0.005(2) 0.0119(19) -0.0029(19)
C53 0.042(2) 0.041(2) 0.041(3) 0.0075(19) 0.010(2) -0.0036(19)
C55 0.043(3) 0.050(3) 0.042(3) -0.004(2) 0.008(2) 0.000(2)
C57 0.050(3) 0.046(3) 0.049(3) -0.011(2) 0.019(2) -0.011(2)
C56 0.041(2) 0.061(3) 0.047(3) -0.017(2) 0.020(2) -0.008(2)
C58 0.040(2) 0.042(2) 0.036(2) -0.0043(19) 0.0134(18) 0.0031(18)
C60 0.036(2) 0.043(2) 0.033(2) -0.0074(18) 0.0123(17) 0.0006(18)
C59 0.054(3) 0.033(2) 0.035(2) -0.0038(17) 0.019(2) -0.0015(19)

loop_
_atom_type_symbol
_atom_type_description
_atom_type_scat_dispersion_real
_atom_type_scat_dispersion_imag
_atom_type_scat_source
C C 0.0033 0.0016 'International Tables Vol C Tables 4.2.6.8 and 6.1.1.4'
H H 0.0000 0.0000 'International Tables Vol C Tables 4.2.6.8 and 6.1.1.4'
N N 0.0061 0.0033 'International Tables Vol C Tables 4.2.6.8 and 6.1.1.4'
Ce Ce -0.2486 2.6331 'International Tables Vol C Tables 4.2.6.8 and 6.1.1.4'

loop_
_geom_angle_atom_site_label_1
_geom_angle_atom_site_label_2
_geom_angle_atom_site_label_3
_geom_angle
_geom_angle_site_symmetry_1
_geom_angle_site_symmetry_3
N11 Ce1 N9 159.83(11) . .
N11 Ce1 N3 120.20(10) . .
N9 Ce1 N3 76.35(11) . .
N11 Ce1 N7 91.37(11) . .
N9 Ce1 N7 85.41(11) . .
N3 Ce1 N7 128.47(10) . .
N11 Ce1 N5 85.03(10) . .
N9 Ce1 N5 74.81(11) . .
N3 Ce1 N5 135.30(11) . .
N7 Ce1 N5 82.13(10) . .
N11 Ce1 N1 79.71(11) . .
N9 Ce1 N1 96.30(11) . .
N3 Ce1 N1 72.16(10) . .
N7 Ce1 N1 158.71(10) . .
N5 Ce1 N1 77.89(10) . .
N11 Ce1 N13 78.33(11) . .
N9 Ce1 N13 119.56(11) . .
N3 Ce1 N13 74.11(11) . .
N7 Ce1 N13 74.20(10) . .
N5 Ce1 N13 150.52(11) . .
N1 Ce1 N13 121.91(10) . .
N19 Ce2 N4 77.69(11) . .
N19 Ce2 N2 93.87(11) . 2_545
N4 Ce2 N2 163.24(10) . 2_545
N19 Ce2 N16 128.68(10) . 2
N4 Ce2 N16 83.36(10) . 2
N2 Ce2 N16 112.94(10) 2_545 2
N19 Ce2 N15 76.11(10) . .
N4 Ce2 N15 86.05(10) . .
N2 Ce2 N15 77.82(10) 2_545 .
N16 Ce2 N15 149.50(10) 2 .
N19 Ce2 N17 150.23(10) . .
N4 Ce2 N17 90.97(11) . .
N2 Ce2 N17 89.42(12) 2_545 .
N16 Ce2 N17 75.96(10) 2 .
N15 Ce2 N17 75.71(10) . .
N19 Ce2 N21 74.30(11) . .
N4 Ce2 N21 114.30(11) . .
N2 Ce2 N21 76.42(11) 2_545 .
N16 Ce2 N21 71.08(10) 2 .
N15 Ce2 N21 138.90(10) . .
N17 Ce2 N21 134.92(11) . .
N6 Ce3 N24 86.32(11) 2_645 2_655
N6 Ce3 N23 87.10(10) 2_645 .
N24 Ce3 N23 145.22(10) 2_655 .
N6 Ce3 N8 166.69(10) 2_645 .
N24 Ce3 N8 80.39(10) 2_655 .
N23 Ce3 N8 103.39(10) . .
N6 Ce3 N25 94.14(11) 2_645 .
N24 Ce3 N25 72.91(10) 2_655 .
N23 Ce3 N25 73.56(10) . .
N8 Ce3 N25 81.27(11) . .
N6 Ce3 N27 104.52(11) 2_645 2_645
N24 Ce3 N27 141.55(10) 2_655 2_645
N23 Ce3 N27 73.01(10) . 2_645
N8 Ce3 N27 86.60(10) . 2_645
N25 Ce3 N27 140.52(10) . 2_645
N6 Ce3 N29 79.07(11) 2_645 .
N24 Ce3 N29 73.43(10) 2_655 .
N23 Ce3 N29 138.20(10) . .
N8 Ce3 N29 97.71(11) . .
N25 Ce3 N29 146.00(10) . .
N27 Ce3 N29 72.71(10) 2_645 .
N10 Ce4 N20 123.34(11) . 3_666
N10 Ce4 N12 154.80(11) . 4_676
N20 Ce4 N12 76.90(11) 3_666 4_676
N10 Ce4 N18 103.95(11) . 4_676
N20 Ce4 N18 109.36(11) 3_666 4_676
N12 Ce4 N18 79.75(11) 4_676 4_676
N10 Ce4 N26 76.58(11) . .
N20 Ce4 N26 80.77(11) 3_666 .
N12 Ce4 N26 94.02(11) 4_676 .
N18 Ce4 N26 166.23(11) 4_676 .
N10 Ce4 N28 74.83(10) . .
N20 Ce4 N28 153.67(10) 3_666 .
N12 Ce4 N28 81.32(10) 4_676 .
N18 Ce4 N28 80.72(11) 4_676 .
N26 Ce4 N28 86.23(11) . .
N10 Ce4 N31 72.78(11) . .
N20 Ce4 N31 72.50(11) 3_666 .
N12 Ce4 N31 131.49(11) 4_676 .
N18 Ce4 N31 76.14(11) 4_676 .
N26 Ce4 N31 116.59(12) . .
N28 Ce4 N31 133.77(11) . .
C1 N1 C3 104.2(3) . .
C1 N1 Ce1 133.8(3) . .
C3 N1 Ce1 120.7(2) . .
C1 N2 C2 104.2(3) . .
C1 N2 Ce2 129.7(3) . 2
C2 N2 Ce2 119.9(3) . 2
C4 N3 C6 103.2(3) . .
C4 N3 Ce1 118.5(3) . .
C6 N3 Ce1 136.2(2) . .
C4 N4 C5 103.4(3) . .
C4 N4 Ce2 121.2(3) . .
C5 N4 Ce2 133.8(2) . .
C7 N5 C9 103.5(3) . .
C7 N5 Ce1 119.9(2) . .
C9 N5 Ce1 127.3(2) . .
C7 N6 C8 103.0(3) . .
C7 N6 Ce3 126.2(3) . 2_655
C8 N6 Ce3 130.5(2) . 2_655
C10 N7 C12 103.6(3) . .
C10 N7 Ce1 133.1(3) . .
C12 N7 Ce1 122.7(2) . .
C10 N8 C11 103.9(3) . .
C10 N8 Ce3 127.4(3) . .
C11 N8 Ce3 122.2(2) . .
C13 N9 C15 103.5(3) . .
C13 N9 Ce1 129.4(3) . .
C15 N9 Ce1 126.1(2) . .
C13 N10 C14 102.8(3) . .
C13 N10 Ce4 130.9(3) . .
C14 N10 Ce4 124.6(3) . .
C16 N11 C18 103.4(3) . .
C16 N11 Ce1 121.2(3) . .
C18 N11 Ce1 130.2(2) . .
C16 N12 C17 103.5(3) . .
C16 N12 Ce4 128.4(3) . 4_575
C17 N12 Ce4 127.5(2) . 4_575
C19 N13 C21 105.2(3) . .
C19 N13 Ce1 128.7(3) . .
C21 N13 Ce1 126.1(3) . .
C19 N14 C20 108.0(4) . .
C22 N15 C24 104.3(3) . .
C22 N15 Ce2 129.2(2) . .
C24 N15 Ce2 126.4(2) . .
C22 N16 C23 103.8(3) . .
C22 N16 Ce2 144.4(2) . 2_545
C23 N16 Ce2 111.5(2) . 2_545
C25 N17 C27 102.9(3) . .
C25 N17 Ce2 129.3(3) . .
C27 N17 Ce2 127.7(2) . .
C25 N18 C26 103.6(3) . .
C25 N18 Ce4 128.4(3) . 4_575
C26 N18 Ce4 123.9(3) . 4_575
C28 N19 C30 102.9(3) . .
C28 N19 Ce2 128.0(3) . .
C30 N19 Ce2 125.5(2) . .
C28 N20 C29 103.3(3) . .
C28 N20 Ce4 115.7(2) . 3_666
C29 N20 Ce4 140.7(3) . 3_666
C31 N21 C33 104.6(3) . .
C31 N21 Ce2 123.9(3) . .
C33 N21 Ce2 123.5(3) . .
C31 N22 C32 107.0(4) . .
C34 N23 C36 103.0(3) . .
C34 N23 Ce3 150.2(3) . .
C36 N23 Ce3 106.7(2) . .
C34 N24 C35 104.0(3) . .
C34 N24 Ce3 128.2(2) . 2_645
C35 N24 Ce3 127.8(2) . 2_645
C37 N25 C39 102.8(3) . .
C37 N25 Ce3 133.4(3) . .
C39 N25 Ce3 121.1(2) . .
C37 N26 C38 103.9(3) . .
C37 N26 Ce4 135.4(3) . .
C38 N26 Ce4 120.7(3) . .
C40 N27 C42 102.8(3) . .
C40 N27 Ce3 122.2(2) . 2_655
C42 N27 Ce3 134.3(2) . 2_655
C40 N28 C41 104.1(3) . .
C40 N28 Ce4 126.9(3) . .
C41 N28 Ce4 128.6(2) . .
C43 N29 C45 104.4(3) . .
C43 N29 Ce3 122.4(3) . .
C45 N29 Ce3 127.9(3) . .
C43 N30 C44 106.5(4) . .
C46 N31 C47 104.6(4) . .
C46 N31 Ce4 132.8(3) . .
C47 N31 Ce4 122.3(3) . .
C46 N32 C48 107.4(4) . .
C49 N33 C51 106.1(5) . .
C49 N34 C50 108.6(5) . .
C52 N35 C54 104.3(4) . .
C52 N36 C53 106.9(4) . .
C55 N37 C57 105.0(4) . .
C55 N38 C56 108.0(5) . .
C58 N39 C60 104.5(4) . .
C58 N40 C59 107.4(4) . .
N1 C1 N2 114.2(4) . .
C2 C3 N1 108.9(3) . .
C3 C2 N2 108.4(3) . .
N4 C4 N3 115.2(3) . .
C5 C6 N3 109.1(3) . .
C6 C5 N4 109.1(3) . .
N5 C7 N6 115.3(3) . .
C8 C9 N5 109.1(3) . .
C9 C8 N6 109.0(3) . .
N8 C10 N7 114.7(3) . .
C11 C12 N7 108.9(3) . .
C12 C11 N8 108.9(3) . .
N9 C13 N10 115.4(4) . .
C14 C15 N9 108.4(3) . .
C15 C14 N10 109.9(4) . .
N12 C16 N11 115.2(3) . .
C17 C18 N11 108.7(3) . .
C18 C17 N12 109.2(3) . .
N13 C19 N14 111.2(4) . .
C20 C21 N13 110.0(4) . .
C21 C20 N14 105.6(4) . .
N15 C22 N16 114.3(3) . .
C23 C24 N15 108.7(3) . .
C24 C23 N16 109.0(3) . .
N18 C25 N17 115.3(3) . .
C26 C27 N17 108.9(3) . .
C27 C26 N18 109.2(3) . .
N19 C28 N20 115.4(3) . .
C29 C30 N19 109.7(3) . .
C30 C29 N20 108.8(4) . .
N21 C31 N22 112.5(4) . .
C32 C33 N21 110.0(4) . .
C33 C32 N22 105.9(4) . .
N23 C34 N24 115.0(3) . .
C35 C36 N23 109.4(3) . .
C36 C35 N24 108.6(3) . .
N26 C37 N25 115.1(3) . .
C38 C39 N25 108.6(3) . .
C39 C38 N26 109.6(3) . .
N28 C40 N27 115.0(3) . .
C41 C42 N27 109.7(3) . .
C42 C41 N28 108.4(3) . .
N29 C43 N30 112.6(4) . .
C44 C45 N29 109.8(4) . .
C45 C44 N30 106.7(4) . .
N31 C46 N32 112.0(4) . .
C48 C47 N31 109.5(5) . .
N32 C48 C47 106.4(4) . .
N33 C49 N34 109.7(7) . .
C50 C51 N33 110.0(6) . .
N34 C50 C51 105.6(6) . .
N35 C52 N36 112.4(5) . .
C53 C54 N35 110.6(5) . .
C54 C53 N36 105.9(4) . .
N37 C55 N38 111.2(5) . .
C56 C57 N37 110.8(5) . .
N38 C56 C57 105.0(5) . .
N39 C58 N40 111.9(4) . .
C59 C60 N39 110.4(4) . .
C60 C59 N40 105.8(4) . .

loop_
_geom_bond_atom_site_label_1
_geom_bond_atom_site_label_2
_geom_bond_distance
_geom_bond_site_symmetry_2
Ce1 N11 2.532(3) .
Ce1 N9 2.545(3) .
Ce1 N3 2.553(3) .
Ce1 N7 2.561(3) .
Ce1 N5 2.562(3) .
Ce1 N1 2.581(3) .
Ce1 N13 2.657(3) .
Ce2 N19 2.521(3) .
Ce2 N4 2.544(3) .
Ce2 N2 2.547(3) 2_545
Ce2 N16 2.553(3) 2
Ce2 N15 2.592(3) .
Ce2 N17 2.619(3) .
Ce2 N21 2.641(3) .
Ce3 N6 2.540(3) 2_645
Ce3 N24 2.559(3) 2_655
Ce3 N23 2.562(3) .
Ce3 N8 2.564(3) .
Ce3 N25 2.621(3) .
Ce3 N27 2.622(3) 2_645
Ce3 N29 2.639(3) .
Ce4 N10 2.546(3) .
Ce4 N20 2.551(3) 3_666
Ce4 N12 2.554(3) 4_676
Ce4 N18 2.563(3) 4_676
Ce4 N26 2.572(3) .
Ce4 N28 2.620(3) .
Ce4 N31 2.638(4) .
N1 C1 1.339(5) .
N1 C3 1.377(5) .
N2 C1 1.349(5) .
N2 C2 1.378(6) .
N2 Ce2 2.547(3) 2
N3 C4 1.345(5) .
N3 C6 1.387(5) .
N4 C4 1.341(5) .
N4 C5 1.388(5) .
N5 C7 1.342(5) .
N5 C9 1.384(5) .
N6 C7 1.348(5) .
N6 C8 1.391(5) .
N6 Ce3 2.540(3) 2_655
N7 C10 1.349(5) .
N7 C12 1.380(5) .
N8 C10 1.338(5) .
N8 C11 1.380(5) .
N9 C13 1.339(5) .
N9 C15 1.385(5) .
N10 C13 1.343(5) .
N10 C14 1.379(5) .
N11 C16 1.342(5) .
N11 C18 1.387(5) .
N12 C16 1.341(5) .
N12 C17 1.379(5) .
N12 Ce4 2.554(3) 4_575
N13 C19 1.322(5) .
N13 C21 1.385(6) .
N14 C19 1.336(6) .
N14 C20 1.373(7) .
N15 C22 1.343(5) .
N15 C24 1.374(5) .
N16 C22 1.349(4) .
N16 C23 1.377(5) .
N16 Ce2 2.553(3) 2_545
N17 C25 1.344(5) .
N17 C27 1.383(5) .
N18 C25 1.338(5) .
N18 C26 1.368(5) .
N18 Ce4 2.563(3) 4_575
N19 C28 1.335(5) .
N19 C30 1.373(5) .
N20 C28 1.342(5) .
N20 C29 1.372(5) .
N20 Ce4 2.551(3) 3_666
N21 C31 1.318(5) .
N21 C33 1.380(5) .
N22 C31 1.342(6) .
N22 C32 1.368(6) .
N23 C34 1.339(5) .
N23 C36 1.385(5) .
N24 C34 1.344(5) .
N24 C35 1.369(5) .
N24 Ce3 2.559(3) 2_645
N25 C37 1.346(5) .
N25 C39 1.401(5) .
N26 C37 1.332(5) .
N26 C38 1.375(5) .
N27 C40 1.348(5) .
N27 C42 1.385(5) .
N27 Ce3 2.622(3) 2_655
N28 C40 1.346(5) .
N28 C41 1.377(5) .
N29 C43 1.313(6) .
N29 C45 1.385(5) .
N30 C43 1.340(5) .
N30 C44 1.364(6) .
N31 C46 1.321(6) .
N31 C47 1.375(6) .
N32 C46 1.332(6) .
N32 C48 1.352(7) .
N33 C49 1.322(8) .
N33 C51 1.369(9) .
N34 C49 1.355(8) .
N34 C50 1.355(9) .
N35 C52 1.312(7) .
N35 C54 1.372(7) .
N36 C52 1.342(6) .
N36 C53 1.361(7) .
N37 C55 1.314(7) .
N37 C57 1.362(7) .
N38 C55 1.343(7) .
N38 C56 1.357(7) .
N39 C58 1.325(6) .
N39 C60 1.372(6) .
N40 C58 1.331(7) .
N40 C59 1.367(6) .
C3 C2 1.374(5) .
C6 C5 1.359(6) .
C9 C8 1.366(5) .
C12 C11 1.370(5) .
C15 C14 1.359(5) .
C18 C17 1.369(5) .
C21 C20 1.349(6) .
C24 C23 1.373(5) .
C27 C26 1.368(6) .
C30 C29 1.356(6) .
C33 C32 1.363(6) .
C36 C35 1.367(5) .
C39 C38 1.353(5) .
C42 C41 1.370(5) .
C45 C44 1.348(6) .
C47 C48 1.358(7) .
C51 C50 1.355(8) .
C54 C53 1.351(7) .
C57 C56 1.358(8) .
C60 C59 1.350(6) .
